data_7248444
loop_
_publ_author_name
'Paska, Bart\/lomiej'
'Cichowicz, Grzegorz'
'Rzepi\'nski, Patryk'
'Cyra\'nski, Micha\/l Ksawery'
'Dobrzycki, \/Lukasz'
'Boese, Roland'

_publ_section_title
;
 Structural chemistry of decalins and perfluorodecalins
;
_journal_issue 19
_journal_name_full CrystEngComm
_journal_page_first 2474
_journal_page_last 2490
_journal_paper_doi 10.1039/D3CE01117H
_journal_volume 26
_journal_year 2024
_chemical_formula_sum 'C10 F18'
_chemical_formula_weight 462.10
_chemical_melting_point 295
_chemical_name_systematic trans-Perfluorodecalin
_space_group_crystal_system triclinic
_space_group_IT_number 2
_space_group_name_Hall '-P 1'
_space_group_name_H-M_alt 'P -1'
_audit_update_record
;
2023-11-05 deposited with the CCDC.	2024-02-20 downloaded from the CCDC.
;
_cell_angle_alpha 111.8030(13)
_cell_angle_beta 89.4664(16)
_cell_angle_gamma 111.5718(15)
_cell_formula_units_Z 1
_cell_length_a 5.7954(3)
_cell_length_b 7.1695(3)
_cell_length_c 9.3027(5)
_cell_measurement_reflns_used 2662
_cell_measurement_temperature 200.(2)
_cell_measurement_theta_max 25.3393
_cell_measurement_theta_min 2.3842
_cell_volume 330.10(3)
_computing_cell_refinement 'SAINT V8.34A (Bruker AXS Inc., 2013)'
_computing_data_collection 'APEX2 V2014 (Bruker AXS Inc., 2014)'
_computing_data_reduction 'SAINT V8.34A (Bruker AXS Inc., 2013)'
_computing_publication_material 'APEX2 V2014 (Bruker AXS Inc., 2014)'
_computing_structure_refinement 'SHELXL-2014/7 (Sheldrick, 2014)'
_computing_structure_solution 'SHELXS-2014 (Sheldrick, 2014)'
_diffrn_ambient_temperature 200.(2)
_diffrn_detector_area_resol_mean 10.4167
_diffrn_measured_fraction_theta_full 0.925
_diffrn_measured_fraction_theta_max 0.925
_diffrn_measurement_device_type 'Bruker D8 VENTURE'
_diffrn_measurement_method 'phi scans'
_diffrn_radiation_monochromator TRIUMPH
_diffrn_radiation_type MoK\a
_diffrn_radiation_wavelength 0.71073
_diffrn_reflns_av_R_equivalents 0.0250
_diffrn_reflns_av_unetI/netI 0.0203
_diffrn_reflns_limit_h_max 6
_diffrn_reflns_limit_h_min -6
_diffrn_reflns_limit_k_max 8
_diffrn_reflns_limit_k_min -8
_diffrn_reflns_limit_l_max 11
_diffrn_reflns_limit_l_min -11
_diffrn_reflns_number 3296
_diffrn_reflns_theta_full 25.05
_diffrn_reflns_theta_max 25.05
_diffrn_reflns_theta_min 2.38
_diffrn_source 'fine focus sealed tube'
_exptl_absorpt_coefficient_mu 0.316
_exptl_absorpt_correction_T_max 0.88
_exptl_absorpt_correction_T_min 0.80
_exptl_absorpt_correction_type multi-scan
_exptl_absorpt_process_details 'SADABS V2014/5 (Bruker AXS Inc.)'
_exptl_crystal_colour colourless
_exptl_crystal_density_diffrn 2.325
_exptl_crystal_density_method 'not measured'
_exptl_crystal_description cylindrical
_exptl_crystal_F_000 222
_exptl_crystal_recrystallization_method 'From the Melt'
_exptl_crystal_size_max 0.600
_exptl_crystal_size_mid 0.400
_exptl_crystal_size_min 0.400
_refine_diff_density_max 0.319
_refine_diff_density_min -0.276
_refine_ls_extinction_coef 0.076(12)
_refine_ls_extinction_method 'SHELXL-2014/7 (Sheldrick 2014'
_refine_ls_goodness_of_fit_ref 1.147
_refine_ls_hydrogen_treatment undef
_refine_ls_matrix_type full
_refine_ls_number_parameters 128
_refine_ls_number_reflns 1078
_refine_ls_number_restraints 0
_refine_ls_restrained_S_all 1.147
_refine_ls_R_factor_all 0.0370
_refine_ls_R_factor_gt 0.0349
_refine_ls_shift/su_max 0.000
_refine_ls_shift/su_mean 0.000
_refine_ls_structure_factor_coef Fsqd
_refine_ls_weighting_details 'w=1/[\s^2^(Fo^2^)+(0.0587P)^2^+0.0922P] where P=(Fo^2^+2Fc^2^)/3'
_refine_ls_weighting_scheme calc
_refine_ls_wR_factor_gt 0.0974
_refine_ls_wR_factor_ref 0.1007
_reflns_number_gt 991
_reflns_number_total 1078
_reflns_threshold_expression 'I > 2\s(I)'
_cod_data_source_file d3ce01117h2.cif
_cod_data_source_block tPFDec_Br2_k200K_200K
_cod_depositor_comments 'Adding full bibliography for 7248441--7248493.cif.'
_cod_database_code 7248444

loop_
_space_group_symop_operation_xyz
'x, y, z'
'-x, -y, -z'

loop_
_atom_site_type_symbol
_atom_site_label
_atom_site_fract_x
_atom_site_fract_y
_atom_site_fract_z
_atom_site_U_iso_or_equiv
_atom_site_adp_type
_atom_site_calc_flag
_atom_site_refinement_flags_adp
_atom_site_refinement_flags_occupancy
_atom_site_refinement_flags_posn
_atom_site_occupancy
_atom_site_disorder_assembly
_atom_site_disorder_group
C C1A 0.4749(3) 0.3971(3) 0.51894(17) 0.0224(4) Uani d . . . 1 . .
C C2A 0.2866(3) 0.1868(3) 0.3858(2) 0.0289(4) Uani d . . . 1 . .
C C3A 0.3678(3) 0.1548(3) 0.22207(19) 0.0326(4) Uani d . . . 1 . .
C C4A 0.4253(4) 0.3577(3) 0.18443(19) 0.0344(4) Uani d . . . 1 . .
C C5A 0.6086(3) 0.5692(3) 0.31644(19) 0.0303(4) Uani d . . . 1 . .
F F1A 0.69576(18) 0.36970(15) 0.52446(10) 0.0294(3) Uani d . . . 1 . .
F F2A 0.2720(2) 0.01186(17) 0.41410(13) 0.0426(3) Uani d . . . 1 . .
F F2B 0.05811(18) 0.19210(18) 0.38133(13) 0.0405(3) Uani d . . . 1 . .
F F3A 0.1814(2) -0.01583(18) 0.11382(12) 0.0494(4) Uani d . . . 1 . .
F F3B 0.5727(2) 0.10815(18) 0.21401(12) 0.0406(3) Uani d . . . 1 . .
F F4A 0.2102(2) 0.37986(19) 0.16088(12) 0.0462(4) Uani d . . . 1 . .
F F4B 0.5298(3) 0.3297(2) 0.05204(12) 0.0513(4) Uani d . . . 1 . .
F F5A 0.8370(2) 0.56193(19) 0.31639(12) 0.0407(3) Uani d . . . 1 . .
F F5B 0.6204(2) 0.73863(18) 0.28186(12) 0.0455(4) Uani d . . . 1 . .

loop_
_atom_site_aniso_label
_atom_site_aniso_U_11
_atom_site_aniso_U_22
_atom_site_aniso_U_33
_atom_site_aniso_U_12
_atom_site_aniso_U_13
_atom_site_aniso_U_23
C1A 0.0233(8) 0.0189(10) 0.0245(8) 0.0088(7) 0.0013(6) 0.0074(6)
C2A 0.0287(8) 0.0168(9) 0.0335(9) 0.0040(7) -0.0012(7) 0.0066(7)
C3A 0.0376(9) 0.0231(10) 0.0275(9) 0.0109(8) -0.0039(7) 0.0007(7)
C4A 0.0469(10) 0.0347(11) 0.0225(8) 0.0198(9) 0.0021(7) 0.0086(7)
C5A 0.0380(9) 0.0260(11) 0.0292(9) 0.0122(8) 0.0062(7) 0.0136(7)
F1A 0.0292(5) 0.0277(6) 0.0328(6) 0.0159(5) -0.0003(4) 0.0088(4)
F2A 0.0576(8) 0.0179(6) 0.0452(6) 0.0074(5) 0.0033(5) 0.0122(4)
F2B 0.0244(6) 0.0356(7) 0.0449(6) 0.0034(5) -0.0021(4) 0.0064(5)
F3A 0.0577(7) 0.0297(7) 0.0345(6) 0.0068(6) -0.0136(5) -0.0054(5)
F3B 0.0528(7) 0.0351(7) 0.0367(6) 0.0273(6) 0.0078(5) 0.0074(5)
F4A 0.0548(7) 0.0457(7) 0.0364(6) 0.0258(6) -0.0127(5) 0.0079(5)
F4B 0.0833(9) 0.0498(8) 0.0246(6) 0.0320(7) 0.0146(5) 0.0130(5)
F5A 0.0334(6) 0.0436(8) 0.0401(6) 0.0125(5) 0.0133(4) 0.0140(5)
F5B 0.0741(8) 0.0306(7) 0.0371(6) 0.0189(6) 0.0107(5) 0.0206(5)

loop_
_atom_type_symbol
_atom_type_description
_atom_type_scat_dispersion_real
_atom_type_scat_dispersion_imag
_atom_type_scat_source
C C 0.0033 0.0016 'International Tables Vol C Tables 4.2.6.8 and 6.1.1.4'
F F 0.0171 0.0103 'International Tables Vol C Tables 4.2.6.8 and 6.1.1.4'

loop_
_geom_angle_atom_site_label_1
_geom_angle_atom_site_label_2
_geom_angle_atom_site_label_3
_geom_angle_site_symmetry_1
_geom_angle_site_symmetry_3
_geom_angle
_geom_angle_publ_flag
F1A C1A C2A . . 106.60(12) ?
F1A C1A C5A . 2_666 106.63(12) ?
C2A C1A C5A . 2_666 112.90(14) ?
F1A C1A C1A . 2_666 108.11(15) ?
C2A C1A C1A . 2_666 110.93(15) ?
C5A C1A C1A 2_666 2_666 111.35(16) ?
F2B C2A F2A . . 108.82(14) ?
F2B C2A C3A . . 108.23(14) ?
F2A C2A C3A . . 107.51(13) ?
F2B C2A C1A . . 110.45(13) ?
F2A C2A C1A . . 108.81(14) ?
C3A C2A C1A . . 112.91(14) ?
F3B C3A F3A . . 108.30(13) ?
F3B C3A C4A . . 108.79(15) ?
F3A C3A C4A . . 108.98(14) ?
F3B C3A C2A . . 109.53(14) ?
F3A C3A C2A . . 108.46(15) ?
C4A C3A C2A . . 112.70(14) ?
F4A C4A F4B . . 108.51(13) ?
F4A C4A C3A . . 109.25(16) ?
F4B C4A C3A . . 109.03(14) ?
F4A C4A C5A . . 109.24(14) ?
F4B C4A C5A . . 108.26(15) ?
C3A C4A C5A . . 112.47(14) ?
F5A C5A F5B . . 108.42(14) ?
F5A C5A C4A . . 108.16(13) ?
F5B C5A C4A . . 107.67(14) ?
F5A C5A C1A . 2_666 110.43(13) ?
F5B C5A C1A . 2_666 108.95(13) ?
C4A C5A C1A . 2_666 113.07(14) ?

loop_
_geom_bond_atom_site_label_1
_geom_bond_atom_site_label_2
_geom_bond_site_symmetry_2
_geom_bond_distance
_geom_bond_publ_flag
C1A F1A . 1.3689(18) ?
C1A C2A . 1.558(2) ?
C1A C5A 2_666 1.560(2) ?
C1A C1A 2_666 1.566(3) ?
C2A F2B . 1.340(2) ?
C2A F2A . 1.348(2) ?
C2A C3A . 1.549(2) ?
C3A F3B . 1.341(2) ?
C3A F3A . 1.346(2) ?
C3A C4A . 1.539(3) ?
C4A F4A . 1.343(2) ?
C4A F4B . 1.347(2) ?
C4A C5A . 1.547(3) ?
C5A F5A . 1.344(2) ?
C5A F5B . 1.346(2) ?
C5A C1A 2_666 1.560(2) ?

loop_
_geom_torsion_atom_site_label_1
_geom_torsion_atom_site_label_2
_geom_torsion_atom_site_label_3
_geom_torsion_atom_site_label_4
_geom_torsion_site_symmetry_1
_geom_torsion_site_symmetry_2
_geom_torsion_site_symmetry_3
_geom_torsion_site_symmetry_4
_geom_torsion
_geom_torsion_publ_flag
F1A C1A C2A F2B . . . . 174.70(12) ?
C5A C1A C2A F2B 2_666 . . . 57.96(19) ?
C1A C1A C2A F2B 2_666 . . . -67.8(2) ?
F1A C1A C2A F2A . . . . 55.31(17) ?
C5A C1A C2A F2A 2_666 . . . -61.43(18) ?
C1A C1A C2A F2A 2_666 . . . 172.79(14) ?
F1A C1A C2A C3A . . . . -63.96(17) ?
C5A C1A C2A C3A 2_666 . . . 179.29(12) ?
C1A C1A C2A C3A 2_666 . . . 53.5(2) ?
F2B C2A C3A F3B . . . . -168.56(13) ?
F2A C2A C3A F3B . . . . -51.18(18) ?
C1A C2A C3A F3B . . . . 68.85(18) ?
F2B C2A C3A F3A . . . . -50.56(18) ?
F2A C2A C3A F3A . . . . 66.83(17) ?
C1A C2A C3A F3A . . . . -173.15(12) ?
F2B C2A C3A C4A . . . . 70.19(18) ?
F2A C2A C3A C4A . . . . -172.42(13) ?
C1A C2A C3A C4A . . . . -52.4(2) ?
F3B C3A C4A F4A . . . . 167.61(12) ?
F3A C3A C4A F4A . . . . 49.73(18) ?
C2A C3A C4A F4A . . . . -70.72(18) ?
F3B C3A C4A F4B . . . . 49.18(18) ?
F3A C3A C4A F4B . . . . -68.71(18) ?
C2A C3A C4A F4B . . . . 170.84(14) ?
F3B C3A C4A C5A . . . . -70.91(17) ?
F3A C3A C4A C5A . . . . 171.20(13) ?
C2A C3A C4A C5A . . . . 50.8(2) ?
F4A C4A C5A F5A . . . . -167.56(13) ?
F4B C4A C5A F5A . . . . -49.57(17) ?
C3A C4A C5A F5A . . . . 70.96(18) ?
F4A C4A C5A F5B . . . . -50.59(19) ?
F4B C4A C5A F5B . . . . 67.40(17) ?
C3A C4A C5A F5B . . . . -172.07(13) ?
F4A C4A C5A C1A . . . 2_666 69.82(18) ?
F4B C4A C5A C1A . . . 2_666 -172.19(12) ?
C3A C4A C5A C1A . . . 2_666 -51.7(2) ?
